data_4514921
loop_
_publ_author_name
'Woods, Joshua J.'
'Nemani, Neeharika'
'Shanmughapriya, Santhanam'
'Kumar, Akshay'
'Zhang, MengQi'
'Nathan, Sarah R.'
'Thomas, Manfred'
'Carvalho, Edmund'
'Ramachandran, Karthik'
'Srikantan, Subramanya'
'Stathopulos, Peter B.'
'Wilson, Justin J.'
'Madesh, Muniswamy'

_publ_section_title
;
 A Selective and Cell-Permeable Mitochondrial Calcium Uniporter (MCU)
 Inhibitor Preserves Mitochondrial Bioenergetics after
 Hypoxia/Reoxygenation Injury.
;
_journal_issue 1
_journal_name_full 'ACS central science'
_journal_page_first 153
_journal_page_last 166
_journal_paper_doi 10.1021/acscentsci.8b00773
_journal_volume 5
_journal_year 2019
_chemical_absolute_configuration ad
_chemical_formula_moiety 'C8 H32 Cl2 N9 Ru2, O, 3(Cl)'
_chemical_formula_sum 'C8 H32 Cl5 N9 O Ru2'
_chemical_formula_weight 649.81
_space_group_crystal_system hexagonal
_space_group_IT_number 179
_space_group_name_Hall 'P 65 2 (0 0 1)'
_space_group_name_H-M_alt 'P 65 2 2'
_symmetry_space_group_name_Hall 'P 65 2 (0 0 1)'
_symmetry_space_group_name_H-M 'P 65 2 2'
_atom_sites_solution_hydrogens geom
_atom_sites_solution_primary dual
_audit_creation_date 2017-04-24
_audit_creation_method
;
Olex2 1.2-ac3
(compiled 2016.08.26 svn.r3337 for Rigaku Oxford Diffraction, GUI svn.r5221)
;
_cell_angle_alpha 90
_cell_angle_beta 90
_cell_angle_gamma 120
_cell_formula_units_Z 6
_cell_length_a 10.00360(10)
_cell_length_b 10.00360(10)
_cell_length_c 37.9277(3)
_cell_measurement_reflns_used 15736
_cell_measurement_temperature 100.01(10)
_cell_measurement_theta_max 77.9330
_cell_measurement_theta_min 5.0570
_cell_volume 3287.00(5)
_computing_cell_refinement 'CrysAlisPro 1.171.39.27b (Rigaku OD, 2015)'
_computing_data_collection 'CrysAlisPro 1.171.39.27b (Rigaku OD, 2015)'
_computing_data_reduction 'CrysAlisPro 1.171.39.27b (Rigaku OD, 2015)'
_computing_molecular_graphics 'Olex2 (Dolomanov et al., 2009)'
_computing_publication_material 'Olex2 (Dolomanov et al., 2009)'
_computing_structure_refinement 'ShelXL (Sheldrick, 2015)'
_computing_structure_solution 'ShelXT (Sheldrick, 2015)'
_diffrn_ambient_environment N~2~
_diffrn_ambient_temperature 100.01(10)
_diffrn_detector 'CCD plate'
_diffrn_detector_type HyPix
_diffrn_measured_fraction_theta_full 1.000
_diffrn_measured_fraction_theta_max 1.000
_diffrn_measurement_details
;
List of Runs (angles in degrees, time in seconds):

  # Type    Start    End  Width  t~exp~   \w     \q     \k     \f   Frames
--------------------------------------------------------------------------
  1  \w     34.00  60.00   0.50    1.50    --   47.80  57.00 -40.00   52
  2  \w     97.00 154.00   0.50    3.00    --  107.75  35.00 -51.00  114
  3  \w    148.00 174.00   0.50    3.00    --  107.75  77.00   0.00   52
  4  \w    144.00 170.00   0.50    3.00    --  107.75  30.00   0.00   52
  5  \w    125.00 157.00   0.50    3.00    --  107.75  23.00-103.00   64
  6  \w    104.00 178.00   0.50    3.00    --  107.75  30.00 -30.00  148
  7  \w    111.00 164.00   0.50    3.00    --  107.75  15.00 -90.00  106
  8  \w     93.00 141.00   0.50    3.00    --  107.75  77.00   0.00   96
  9  \w    128.00 162.00   0.50    3.00    --  107.75  15.00 120.00   68
 10  \w     97.00 142.00   0.50    3.00    --  107.75  30.00 150.00   90
 11  \w     87.00 118.00   0.50    3.00    --  107.75 -35.00 151.00   62
 12  \w     40.00 121.00   0.50    3.00    --  107.75 -57.00 177.00  162
 13  \w     36.00  76.00   0.50    3.00    --  107.75 -35.00 151.00   80
 14  \w     36.00  88.00   0.50    3.00    --  107.75 -77.00 -30.00  104
 15  \w     45.00  85.00   0.50    3.00    --  107.75 -94.00 -30.00   80
 16  \w     74.00 100.00   0.50    3.00    --  107.75 -15.00-150.00   52
 17  \w    -32.00  23.00   0.50    1.50    --  -47.80  37.00 -90.00  110
 18  \w   -119.00 -71.00   0.50    1.50    --  -47.80-125.00   0.00   96
 19  \w   -119.00 -70.00   0.50    1.50    --  -47.80-125.00-120.00   98
;
_diffrn_measurement_device 'four-circle diffractometer'
_diffrn_measurement_device_type 'XtaLAB Synergy, Dualflex, HyPix'
_diffrn_measurement_method '\w scans'
_diffrn_orient_matrix_type 'CrysAlisPro convention (1999,Acta A55,543-557)'
_diffrn_orient_matrix_UB_11 -0.0496820000
_diffrn_orient_matrix_UB_12 -0.0434905000
_diffrn_orient_matrix_UB_13 -0.0386975000
_diffrn_orient_matrix_UB_21 0.0636528000
_diffrn_orient_matrix_UB_22 -0.1119575000
_diffrn_orient_matrix_UB_23 0.0005556000
_diffrn_orient_matrix_UB_31 -0.1584048000
_diffrn_orient_matrix_UB_32 -0.1310759000
_diffrn_orient_matrix_UB_33 0.0123612000
_diffrn_radiation_monochromator mirror
_diffrn_radiation_probe x-ray
_diffrn_radiation_type CuK\a
_diffrn_radiation_wavelength 1.54184
_diffrn_reflns_av_R_equivalents 0.0337
_diffrn_reflns_av_unetI/netI 0.0142
_diffrn_reflns_Laue_measured_fraction_full 1.000
_diffrn_reflns_Laue_measured_fraction_max 1.000
_diffrn_reflns_limit_h_max 12
_diffrn_reflns_limit_h_min -12
_diffrn_reflns_limit_k_max 11
_diffrn_reflns_limit_k_min -12
_diffrn_reflns_limit_l_max 46
_diffrn_reflns_limit_l_min -41
_diffrn_reflns_number 19483
_diffrn_reflns_point_group_measured_fraction_full 1.000
_diffrn_reflns_point_group_measured_fraction_max 1.000
_diffrn_reflns_theta_full 67.684
_diffrn_reflns_theta_max 70.068
_diffrn_reflns_theta_min 5.105
_diffrn_source 'micro-focus sealed X-ray tube'
_diffrn_source_type 'PhotonJet (Cu) X-ray Source'
_exptl_absorpt_coefficient_mu 16.940
_exptl_absorpt_correction_T_max 0.479
_exptl_absorpt_correction_T_min 0.146
_exptl_absorpt_correction_type gaussian
_exptl_absorpt_process_details
;
CrysAlisPro 1.171.39.27b (Rigaku Oxford Diffraction, 2015)
Numerical absorption correction based on gaussian integration over
            a multifaceted crystal model
Empirical absorption correction using spherical harmonics,
 implemented in SCALE3 ABSPACK scaling algorithm.
;
_exptl_crystal_colour 'clear orange'
_exptl_crystal_density_diffrn 1.970
_exptl_crystal_description needle
_exptl_crystal_F_000 1944
_exptl_crystal_size_max 0.184
_exptl_crystal_size_mid 0.050
_exptl_crystal_size_min 0.049
_refine_diff_density_max 0.506
_refine_diff_density_min -0.438
_refine_diff_density_rms 0.075
_refine_ls_abs_structure_details
;
 Flack x determined using 735 quotients [(I+)-(I-)]/[(I+)+(I-)]
 (Parsons, Flack and Wagner, Acta Cryst. B69 (2013) 249-259).
;
_refine_ls_abs_structure_Flack -0.011(6)
_refine_ls_extinction_method none
_refine_ls_goodness_of_fit_ref 1.070
_refine_ls_hydrogen_treatment constr
_refine_ls_matrix_type full
_refine_ls_number_parameters 119
_refine_ls_number_reflns 2088
_refine_ls_number_restraints 0
_refine_ls_restrained_S_all 1.070
_refine_ls_R_factor_all 0.0171
_refine_ls_R_factor_gt 0.0168
_refine_ls_shift/su_max 0.001
_refine_ls_shift/su_mean 0.000
_refine_ls_structure_factor_coef Fsqd
_refine_ls_weighting_details 'w=1/[\s^2^(Fo^2^)+(0.0244P)^2^+3.4113P] where P=(Fo^2^+2Fc^2^)/3'
_refine_ls_weighting_scheme calc
_refine_ls_wR_factor_gt 0.0427
_refine_ls_wR_factor_ref 0.0430
_reflns_Friedel_coverage 0.552
_reflns_Friedel_fraction_full 1.000
_reflns_Friedel_fraction_max 1.000
_reflns_number_gt 2069
_reflns_number_total 2088
_reflns_threshold_expression 'I > 2\s(I)'
_cod_data_source_file oc8b00773_si_002.cif
_cod_data_source_block C-3
_cod_original_cell_volume 3287.00(7)
_cod_database_code 4514921
_shelx_shelxl_version_number 2016/6
_chemical_oxdiff_formula 'Ru2 N9 C8 H32 Cl5 O'
_chemical_oxdiff_usercomment 'Crystallized from EtOH/HCl/H2O'
_shelx_space_group_comment
;
The symmetry employed for this shelxl refinement is uniquely defined
by the following loop, which should always be used as a source of
symmetry information in preference to the above space-group names.
They are only intended as comments.
;
_reflns_odcompleteness_completeness 99.86
_reflns_odcompleteness_iscentric 1
_reflns_odcompleteness_theta 69.95
_olex2_refinement_description
;
1. Fixed Uiso
 At 1.2 times of:
  All C(H,H) groups, All N(H,H) groups
2. Others
 Fixed Sof: O1(0.5)
3.a Secondary CH2 refined with riding coordinates:
 N2(H2A,H2B), N3(H3A,H3B), N4(H4A,H4B), N5(H5A,H5B), C1(H1A,H1B), C2(H2C,H2D),
 C3(H3C,H3D), C4(H4C,H4D)
;
_olex2_submission_special_instructions 'No special instructions were received'
_oxdiff_exptl_absorpt_empirical_details
;
Empirical correction (ABSPACK) includes:
- Absorption correction using spherical harmonics
- Frame scaling
;
_oxdiff_exptl_absorpt_empirical_full_max 1.927
_oxdiff_exptl_absorpt_empirical_full_min 0.670

loop_
_space_group_symop_operation_xyz
'x, y, z'
'-y, x-y, z+2/3'
'-x+y, -x, z+1/3'
'-x, -y, z+1/2'
'y, -x+y, z+1/6'
'x-y, x, z+5/6'
'y, x, -z+2/3'
'x-y, -y, -z'
'-x, -x+y, -z+1/3'
'-y, -x, -z+1/6'
'-x+y, y, -z+1/2'
'x, x-y, -z+5/6'

loop_
_atom_site_label
_atom_site_type_symbol
_atom_site_fract_x
_atom_site_fract_y
_atom_site_fract_z
_atom_site_U_iso_or_equiv
_atom_site_adp_type
_atom_site_occupancy
_atom_site_site_symmetry_order
_atom_site_calc_flag
_atom_site_refinement_flags_posn
_atom_site_refinement_flags_adp
_atom_site_refinement_flags_occupancy
_atom_site_disorder_assembly
_atom_site_disorder_group
Ru Ru 0.49577(3) 0.80211(3) 0.51030(2) 0.00957(8) Uani 1 1 d . . . . .
Cl1 Cl 0.34265(9) 0.52807(8) 0.52622(2) 0.01518(16) Uani 1 1 d . . . . .
N1 N 0.6003(4) 1.000000 0.500000 0.0105(7) Uani 1 2 d S T P . .
N2 N 0.5932(3) 0.8254(3) 0.56070(7) 0.0139(6) Uani 1 1 d . . . . .
H2A H 0.647059 0.924793 0.566526 0.017 Uiso 1 1 calc R . . . .
H2B H 0.518514 0.777263 0.576566 0.017 Uiso 1 1 calc R . . . .
N3 N 0.6715(3) 0.7541(3) 0.49676(7) 0.0145(6) Uani 1 1 d . . . . .
H3A H 0.630124 0.653994 0.492002 0.017 Uiso 1 1 calc R . . . .
H3B H 0.720094 0.806987 0.477514 0.017 Uiso 1 1 calc R . . . .
N4 N 0.3808(3) 0.7342(3) 0.46146(7) 0.0133(5) Uani 1 1 d . . . . .
H4A H 0.423164 0.812723 0.446350 0.016 Uiso 1 1 calc R . . . .
H4B H 0.389588 0.656669 0.452540 0.016 Uiso 1 1 calc R . . . .
N5 N 0.2933(3) 0.8043(3) 0.52471(7) 0.0130(5) Uani 1 1 d . . . . .
H5A H 0.236967 0.725496 0.539090 0.016 Uiso 1 1 calc R . . . .
H5B H 0.318203 0.891375 0.536125 0.016 Uiso 1 1 calc R . . . .
C1 C 0.6959(4) 0.7579(4) 0.56076(8) 0.0173(7) Uani 1 1 d . . . . .
H1A H 0.634880 0.646804 0.563515 0.021 Uiso 1 1 calc R . . . .
H1B H 0.767579 0.799309 0.580350 0.021 Uiso 1 1 calc R . . . .
C2 C 0.7840(4) 0.7970(4) 0.52629(9) 0.0187(7) Uani 1 1 d . . . . .
H2C H 0.858706 0.906495 0.525377 0.022 Uiso 1 1 calc R . . . .
H2D H 0.839075 0.740380 0.524350 0.022 Uiso 1 1 calc R . . . .
C3 C 0.2150(4) 0.6846(4) 0.46662(9) 0.0169(7) Uani 1 1 d . . . . .
H3C H 0.160256 0.579717 0.475564 0.020 Uiso 1 1 calc R . . . .
H3D H 0.169069 0.686861 0.444262 0.020 Uiso 1 1 calc R . . . .
C4 C 0.2014(4) 0.7920(4) 0.49251(9) 0.0161(6) Uani 1 1 d . . . . .
H4C H 0.240276 0.893152 0.481960 0.019 Uiso 1 1 calc R . . . .
H4D H 0.094025 0.752133 0.498799 0.019 Uiso 1 1 calc R . . . .
O1 O 0.1677(8) 0.1073(9) 0.4035(2) 0.057(2) Uani 0.5 1 d . . . A -1
Cl2 Cl 0.71687(16) 0.85843(8) 0.416667 0.0213(2) Uani 1 2 d S T P . .
Cl3 Cl 0.40978(11) 0.43075(10) 0.43120(2) 0.02112(18) Uani 1 1 d . . . . .

loop_
_atom_site_aniso_label
_atom_site_aniso_U_11
_atom_site_aniso_U_22
_atom_site_aniso_U_33
_atom_site_aniso_U_23
_atom_site_aniso_U_13
_atom_site_aniso_U_12
Ru 0.01095(13) 0.00853(12) 0.00888(12) 0.00076(8) 0.00061(9) 0.00459(10)
Cl1 0.0186(4) 0.0107(4) 0.0152(3) 0.0020(3) 0.0024(3) 0.0065(3)
N1 0.0105(12) 0.0164(18) 0.0066(16) 0.0002(14) 0.0001(7) 0.0082(9)
N2 0.0151(14) 0.0145(14) 0.0103(12) 0.0001(10) -0.0008(10) 0.0061(11)
N3 0.0185(13) 0.0180(15) 0.0117(12) 0.0011(10) 0.0027(11) 0.0125(12)
N4 0.0157(13) 0.0116(13) 0.0120(11) -0.0002(10) -0.0002(10) 0.0063(11)
N5 0.0138(13) 0.0122(13) 0.0123(12) 0.0001(10) 0.0012(10) 0.0061(11)
C1 0.0194(17) 0.0193(17) 0.0155(15) 0.0029(13) -0.0016(13) 0.0115(15)
C2 0.0162(16) 0.0245(18) 0.0197(17) 0.0007(14) -0.0021(14) 0.0133(15)
C3 0.0135(15) 0.0144(16) 0.0192(16) -0.0008(13) -0.0036(12) 0.0042(13)
C4 0.0118(15) 0.0157(15) 0.0188(15) 0.0000(13) -0.0019(13) 0.0054(13)
O1 0.034(4) 0.049(5) 0.089(6) -0.021(4) -0.007(3) 0.022(3)
Cl2 0.0334(7) 0.0204(4) 0.0145(5) -0.0013(4) 0.000 0.0167(3)
Cl3 0.0311(5) 0.0227(4) 0.0173(4) 0.0059(3) 0.0062(3) 0.0193(4)

loop_
_atom_type_symbol
_atom_type_description
_atom_type_scat_dispersion_real
_atom_type_scat_dispersion_imag
_atom_type_scat_source
C C 0.0181 0.0091 'International Tables Vol C Tables 4.2.6.8 and 6.1.1.4'
H H 0.0000 0.0000 'International Tables Vol C Tables 4.2.6.8 and 6.1.1.4'
Cl Cl 0.3639 0.7018 'International Tables Vol C Tables 4.2.6.8 and 6.1.1.4'
N N 0.0311 0.0180 'International Tables Vol C Tables 4.2.6.8 and 6.1.1.4'
O O 0.0492 0.0322 'International Tables Vol C Tables 4.2.6.8 and 6.1.1.4'
Ru Ru 0.0552 3.2960 'International Tables Vol C Tables 4.2.6.8 and 6.1.1.4'

loop_
_exptl_crystal_face_index_h
_exptl_crystal_face_index_k
_exptl_crystal_face_index_l
_exptl_crystal_face_perp_dist
-4 -2 7 0.0408
5 -6 0 0.0195
-5 6 1 0.0269
-4 -2 1 0.0232
4 2 -5 0.0200
3 2 11 0.0413
-5 5 -9 0.0307
-2 1 -23 0.0714
6 -1 11 0.0398

loop_
_geom_angle_atom_site_label_1
_geom_angle_atom_site_label_2
_geom_angle_atom_site_label_3
_geom_angle
_geom_angle_site_symmetry_3
N1 Ru Cl1 177.59(10) .
N1 Ru N2 95.46(10) .
N1 Ru N3 96.21(15) .
N1 Ru N4 95.12(9) .
N1 Ru N5 94.58(14) .
N2 Ru Cl1 84.03(8) .
N2 Ru N4 169.26(11) .
N2 Ru N5 99.05(10) .
N3 Ru Cl1 86.05(8) .
N3 Ru N2 81.58(10) .
N3 Ru N4 95.49(10) .
N3 Ru N5 169.09(11) .
N4 Ru Cl1 85.47(8) .
N4 Ru N5 81.87(10) .
N5 Ru Cl1 83.19(8) .
Ru N1 Ru 176.3(2) 8_676
Ru N2 H2A 109.7 .
Ru N2 H2B 109.7 .
H2A N2 H2B 108.2 .
C1 N2 Ru 109.78(19) .
C1 N2 H2A 109.7 .
C1 N2 H2B 109.7 .
Ru N3 H3A 109.6 .
Ru N3 H3B 109.6 .
H3A N3 H3B 108.1 .
C2 N3 Ru 110.4(2) .
C2 N3 H3A 109.6 .
C2 N3 H3B 109.6 .
Ru N4 H4A 109.8 .
Ru N4 H4B 109.8 .
H4A N4 H4B 108.3 .
C3 N4 Ru 109.27(19) .
C3 N4 H4A 109.8 .
C3 N4 H4B 109.8 .
Ru N5 H5A 109.7 .
Ru N5 H5B 109.7 .
H5A N5 H5B 108.2 .
C4 N5 Ru 110.0(2) .
C4 N5 H5A 109.7 .
C4 N5 H5B 109.7 .
N2 C1 H1A 109.9 .
N2 C1 H1B 109.9 .
N2 C1 C2 109.1(3) .
H1A C1 H1B 108.3 .
C2 C1 H1A 109.9 .
C2 C1 H1B 109.9 .
N3 C2 C1 108.4(3) .
N3 C2 H2C 110.0 .
N3 C2 H2D 110.0 .
C1 C2 H2C 110.0 .
C1 C2 H2D 110.0 .
H2C C2 H2D 108.4 .
N4 C3 H3C 109.8 .
N4 C3 H3D 109.8 .
N4 C3 C4 109.3(3) .
H3C C3 H3D 108.3 .
C4 C3 H3C 109.8 .
C4 C3 H3D 109.8 .
N5 C4 C3 108.5(3) .
N5 C4 H4C 110.0 .
N5 C4 H4D 110.0 .
C3 C4 H4C 110.0 .
C3 C4 H4D 110.0 .
H4C C4 H4D 108.4 .

loop_
_geom_bond_atom_site_label_1
_geom_bond_atom_site_label_2
_geom_bond_distance
Ru Cl1 2.4550(8)
Ru N1 1.7592(3)
Ru N2 2.105(3)
Ru N3 2.104(3)
Ru N4 2.106(3)
Ru N5 2.108(3)
N2 H2A 0.8900
N2 H2B 0.8900
N2 C1 1.484(4)
N3 H3A 0.8900
N3 H3B 0.8900
N3 C2 1.491(4)
N4 H4A 0.8900
N4 H4B 0.8900
N4 C3 1.487(4)
N5 H5A 0.8900
N5 H5B 0.8900
N5 C4 1.497(4)
C1 H1A 0.9700
C1 H1B 0.9700
C1 C2 1.515(5)
C2 H2C 0.9700
C2 H2D 0.9700
C3 H3C 0.9700
C3 H3D 0.9700
C3 C4 1.512(5)
C4 H4C 0.9700
C4 H4D 0.9700

loop_
_geom_torsion_atom_site_label_1
_geom_torsion_atom_site_label_2
_geom_torsion_atom_site_label_3
_geom_torsion_atom_site_label_4
_geom_torsion
Ru N2 C1 C2 39.3(3)
Ru N3 C2 C1 37.4(3)
Ru N4 C3 C4 40.2(3)
Ru N5 C4 C3 36.9(3)
N2 C1 C2 N3 -50.7(4)
N4 C3 C4 N5 -51.1(4)

loop_
_exptl_oxdiff_crystal_face_indexfrac_h
_exptl_oxdiff_crystal_face_indexfrac_k
_exptl_oxdiff_crystal_face_indexfrac_l
_exptl_oxdiff_crystal_face_x
_exptl_oxdiff_crystal_face_y
_exptl_oxdiff_crystal_face_z
-4.2058 -1.8273 7.4860 -0.0013 -0.0590 0.9983
4.6566 -6.2467 0.3739 0.0259 0.9960 0.0858
-5.3008 5.8924 0.8507 -0.0258 -0.9966 0.0778
-3.9803 -2.4504 0.8716 0.2706 0.0215 0.9625
3.9822 2.3291 -4.5532 -0.1229 -0.0098 -0.9924
2.9963 2.0043 11.0006 -0.6617 -0.0276 -0.6014
-5.0019 4.9961 -9.0106 0.3799 -0.8827 0.0261
-1.9945 0.9934 -22.9893 0.9455 -0.2509 -0.0984
5.9990 -0.9947 11.0110 -0.6809 0.4993 -0.6838
